data_7135047
loop_
_publ_author_name
'Eichhorn, Katharina'
'Bruhn, Clemens'
'Pietschnig, Rudolf'

_publ_section_title
;
 &#x3b2;-Carboxyphospholes <i>via</i> carboxylative desilylation:
 luminophores with a versatile connectivity attached.
;
_journal_issue 88
_journal_name_full 'Chemical communications (Cambridge, England)'
_journal_page_first 17129
_journal_page_last 17132
_journal_paper_doi 10.1039/d5cc04850h
_journal_volume 61
_journal_year 2025
_chemical_formula_moiety 'C46 H32 O3 P2'
_chemical_formula_sum 'C46 H32 O3 P2'
_chemical_formula_weight 694.65
_space_group_crystal_system orthorhombic
_space_group_IT_number 19
_space_group_name_Hall 'P 2ac 2ab'
_space_group_name_H-M_alt 'P 21 21 21'
_atom_sites_solution_hydrogens geom
_atom_sites_solution_primary dual
_audit_creation_date 2025-08-18
_audit_creation_method
;
Olex2 1.5
(compiled 2025.05.31 svn.r86d253d1 for OlexSys, GUI svn.r7254)
;
_audit_update_record
;
2025-08-21 deposited with the CCDC.	2025-10-01 downloaded from the CCDC.
;
_cell_angle_alpha 90
_cell_angle_beta 90
_cell_angle_gamma 90
_cell_formula_units_Z 4
_cell_length_a 11.0559(4)
_cell_length_b 16.5376(5)
_cell_length_c 18.8101(8)
_cell_measurement_reflns_used 24104
_cell_measurement_temperature 100
_cell_measurement_theta_max 27.44
_cell_measurement_theta_min 1.64
_cell_volume 3439.2(2)
_computing_cell_refinement
;
X-Area Recipe 2.0.1 (STOE, 2023)
;
_computing_data_collection
;
X-Area WinXpose 2.0.29.0 (STOE, 2023)
;
_computing_data_reduction
;
X-Area Integrate 2.5.15.0 (STOE, 2023)
X-Area LANA 2.7.12 (STOE, 2023)
;
_computing_molecular_graphics 'Olex2 1.5 (Dolomanov et al., 2009)'
_computing_publication_material 'Olex2 1.5 (Dolomanov et al., 2009)'
_computing_structure_refinement 'SHELXL 2018/3 (Sheldrick, 2015)'
_computing_structure_solution 'SHELXT 2018/2 (Sheldrick, 2018)'
_diffrn_ambient_temperature 100
_diffrn_detector 'image plate (34 cm diameter)'
_diffrn_detector_area_resol_mean 6.67
_diffrn_detector_type 'STOE Imaging Plate'
_diffrn_measured_fraction_theta_full 1.000
_diffrn_measured_fraction_theta_max 0.987
_diffrn_measurement_details
;
 154 frames, detector distance = 120 mm
;
_diffrn_measurement_device '2-circle diffractometer'
_diffrn_measurement_device_type 'STOE IPDS II'
_diffrn_measurement_method 'rotation method, \w scans'
_diffrn_radiation_collimation '1.2, 0.6 mm diameter, multiple pinhole'
_diffrn_radiation_monochromator 'plane graphite'
_diffrn_radiation_polarisn_norm 270
_diffrn_radiation_probe x-ray
_diffrn_radiation_type 'Mo K\a'
_diffrn_radiation_wavelength 0.71073
_diffrn_reflns_av_R_equivalents 0.0310
_diffrn_reflns_av_unetI/netI 0.0366
_diffrn_reflns_Laue_measured_fraction_full 1.000
_diffrn_reflns_Laue_measured_fraction_max 0.987
_diffrn_reflns_limit_h_max 14
_diffrn_reflns_limit_h_min -12
_diffrn_reflns_limit_k_max 20
_diffrn_reflns_limit_k_min -20
_diffrn_reflns_limit_l_max 23
_diffrn_reflns_limit_l_min -23
_diffrn_reflns_number 18273
_diffrn_reflns_point_group_measured_fraction_full 1.000
_diffrn_reflns_point_group_measured_fraction_max 0.985
_diffrn_reflns_theta_full 25.242
_diffrn_reflns_theta_max 27.003
_diffrn_reflns_theta_min 1.640
_diffrn_source 'Genix Mo HF'
_diffrn_source_current 1.00
_diffrn_source_power 0.050
_diffrn_source_voltage 50
_exptl_absorpt_coefficient_mu 0.171
_exptl_absorpt_correction_T_max 0.9831
_exptl_absorpt_correction_T_min 0.9666
_exptl_absorpt_correction_type multi-scan
_exptl_absorpt_process_details
;
STOE X-Red32, absorption correction by Gaussian integration, analogous to
P. Coppens, "The Evaluation of Absorption and Extinction in Single-Crystal
Structure Analysis", published in: F. R. Ahmed (Editor), "Crystallographic
Computing", Munksgaard, Copenhagen (1970), 255 - 270. Afterwards scaling of
reflection intensities was performed within STOE LANA. J. Koziskova, F. Hahn,
J. Richter, J. Kozisek, Acta Chimica Slovaca, vol. 9, no. 2, 2016, pp. 136-140.
;
_exptl_crystal_colour yellow
_exptl_crystal_colour_primary yellow
_exptl_crystal_density_diffrn 1.342
_exptl_crystal_density_method 'not measured'
_exptl_crystal_description block
_exptl_crystal_F_000 1448
_exptl_crystal_size_max 0.2
_exptl_crystal_size_mid 0.157
_exptl_crystal_size_min 0.1
_refine_diff_density_max 0.269
_refine_diff_density_min -0.180
_refine_diff_density_rms 0.044
_refine_ls_abs_structure_details
;
 Flack x determined using 2686 quotients [(I+)-(I-)]/[(I+)+(I-)]
 (Parsons, Flack and Wagner, Acta Cryst. B69 (2013) 249-259).
;
_refine_ls_abs_structure_Flack 0.03(5)
_refine_ls_extinction_method none
_refine_ls_goodness_of_fit_ref 1.023
_refine_ls_hydrogen_treatment constr
_refine_ls_matrix_type full
_refine_ls_number_parameters 460
_refine_ls_number_reflns 7388
_refine_ls_number_restraints 0
_refine_ls_restrained_S_all 1.023
_refine_ls_R_factor_all 0.0431
_refine_ls_R_factor_gt 0.0346
_refine_ls_shift/su_max 0.001
_refine_ls_shift/su_mean 0.000
_refine_ls_structure_factor_coef Fsqd
_refine_ls_weighting_details 'w=1/[\s^2^(Fo^2^)+(0.0375P)^2^+1.3555P] where P=(Fo^2^+2Fc^2^)/3'
_refine_ls_weighting_scheme calc
_refine_ls_wR_factor_gt 0.0767
_refine_ls_wR_factor_ref 0.0808
_reflns_Friedel_coverage 0.787
_reflns_Friedel_fraction_full 1.000
_reflns_Friedel_fraction_max 0.981
_reflns_number_gt 6635
_reflns_number_total 7388
_reflns_threshold_expression 'I > 2\s(I)'
_cod_data_source_file d5cc04850h2.cif
_cod_data_source_block i3743
_cod_depositor_comments 'Adding full bibliography for 7135046--7135047.cif.'
_cod_database_code 7135047
_shelx_shelxl_version_number 2018/3
_shelx_space_group_comment
;
The symmetry employed for this shelxl refinement is uniquely defined
by the following loop, which should always be used as a source of
symmetry information in preference to the above space-group names.
They are only intended as comments.
;
_olex2_refinement_description
;
1.a Aromatic/amide H refined with riding coordinates:
 C33(H33), C38(H38), C39(H39), C21(H21), C32(H32), C25(H25), C2(H2), C41(H41),
 C30(H30), C12(H12), C31(H31), C7(H7), C18(H18), C8(H8), C20(H20), C42(H42),
 C35(H35), C22(H22), C45(H45), C29(H29), C6(H6), C43(H43), C9(H9), C44(H44),
 C16(H16), C36(H36), C13(H13), C37(H37), C14(H14), C19(H19), C10(H10), C15(H15)
;
_olex2_submission_special_instructions 'No special instructions were received'
_stoe_detector_distance '120.0 mm'
_stoe_detector_pixelsize_x '0.150 mm'
_stoe_detector_pixelsize_y '0.150 mm'
_stoe_detector_size_x '34.0 cm'
_stoe_detector_size_y '34.0 cm'
_stoe_evaluation_integration_a 16.0
_stoe_evaluation_integration_b 1.0
_stoe_evaluation_integration_ems 0.025
_stoe_evaluation_lana_bis_l_even_max -
_stoe_evaluation_lana_bis_l_odd_max -
_stoe_evaluation_lana_bos_l_even_max -
_stoe_evaluation_lana_bos_l_odd_max -
_stoe_evaluation_lana_completeness 96.9
_stoe_evaluation_lana_dxs_max_order -
_stoe_evaluation_lana_dys_max_order -
_stoe_evaluation_lana_fs_max_order 3
_stoe_evaluation_lana_max_2theta_available 54.3
_stoe_evaluation_lana_max_2theta_desired 54.3
_stoe_evaluation_lana_mean_redundancy 2.5
_stoe_evaluation_lana_number_refls_after_or 18277
_stoe_evaluation_lana_number_refls_outliers 4331
_stoe_evaluation_lana_number_refls_total 22608
_stoe_evaluation_lana_number_refls_unique 7389
_stoe_evaluation_lana_number_refls_written 18277
_stoe_evaluation_lana_or_c1 0.035
_stoe_evaluation_lana_or_c2 0
_stoe_evaluation_lana_or_c3 0
_stoe_evaluation_lana_or_c4 0.7
_stoe_evaluation_lana_point_group 222
_stoe_evaluation_lana_table
;
#----------------------------------------------------------------------------
2Theta           4.2   10.2   16.2   22.2   28.2   34.2   40.2   46.2   52.2
#----------------------------------------------------------------------------
<Resolution>    7.25   3.78   2.46   1.82   1.45   1.20   1.03   0.90   0.82
N(total)          54    341    812   1508   2328   3309   4349   5395   4512
<Redundancy>     2.4    2.3    2.4    2.5    2.5    2.5    2.5    2.5    2.4
Complet. [%%]   100.0  100.0  100.0  100.0  100.0  100.0  100.0  100.0   87.1
<I/sigma>      504.7  446.5  163.3  100.0   49.4   38.4   19.5   10.0    5.7
R(int)         0.059  0.034  0.016  0.018  0.021  0.021  0.031  0.052  0.079
#----------------------------------------------------------------------------
;
_stoe_measurement_identifier i3743
_stoe_measurement_max_exposure_per_frame '180.0 s'
_stoe_measurement_mean_exposure_per_frame '180.0 s'
_stoe_measurement_min_exposure_per_frame '180.0 s'
_stoe_measurement_total_exposure_time '7.7 h'
_stoe_measurement_total_frame_number 154
_stoe_measurement_total_run_number 1
_stoe_measurement_tube_power '50.0 W'

loop_
_space_group_symop_operation_xyz
'x, y, z'
'-x+1/2, -y, z+1/2'
'-x, y+1/2, -z+1/2'
'x+1/2, -y+1/2, -z'

loop_
_atom_site_label
_atom_site_type_symbol
_atom_site_fract_x
_atom_site_fract_y
_atom_site_fract_z
_atom_site_U_iso_or_equiv
_atom_site_adp_type
_atom_site_occupancy
_atom_site_site_symmetry_order
_atom_site_calc_flag
_atom_site_refinement_flags_posn
_atom_site_refinement_flags_adp
_atom_site_refinement_flags_occupancy
_atom_site_disorder_assembly
_atom_site_disorder_group
P2 P 0.84873(6) 0.53228(4) 0.57039(3) 0.01645(14) Uani 1 1 d . . . . .
P1 P 0.39270(6) 0.73570(4) 0.22010(3) 0.01705(15) Uani 1 1 d . . . . .
O2 O 0.73078(17) 0.64085(11) 0.33872(9) 0.0184(4) Uani 1 1 d . . . . .
O1 O 0.81746(18) 0.64527(14) 0.23046(10) 0.0317(5) Uani 1 1 d . . . . .
O3 O 0.8089(2) 0.51553(12) 0.32718(11) 0.0303(5) Uani 1 1 d . . . . .
C34 C 0.9923(2) 0.49005(15) 0.44812(13) 0.0171(5) Uani 1 1 d . . . . .
C33 C 0.6499(3) 0.60044(16) 0.68169(14) 0.0214(6) Uani 1 1 d . . . . .
H33 H 0.701505 0.557358 0.691130 0.026 Uiso 1 1 calc R U . . .
C4 C 0.5009(2) 0.67859(15) 0.27224(13) 0.0172(5) Uani 1 1 d . . . . .
C17 C 0.2904(2) 0.65503(16) 0.19116(14) 0.0176(5) Uani 1 1 d . . . . .
C11 C 0.4640(2) 0.64362(17) 0.34040(13) 0.0192(5) Uani 1 1 d . . . . .
C5 C 0.4715(2) 0.78724(15) 0.08100(14) 0.0174(5) Uani 1 1 d . . . . .
C28 C 0.6507(2) 0.63615(16) 0.61422(13) 0.0181(5) Uani 1 1 d . . . . .
C46 C 0.7862(2) 0.57146(17) 0.36415(14) 0.0184(5) Uani 1 1 d . . . . .
C38 C 1.1204(3) 0.37196(17) 0.44432(15) 0.0244(6) Uani 1 1 d . . . . .
H38 H 1.138566 0.320188 0.460404 0.029 Uiso 1 1 calc R U . . .
C39 C 1.0211(3) 0.41257(16) 0.47143(14) 0.0202(6) Uani 1 1 d . . . . .
H39 H 0.973025 0.387746 0.505640 0.024 Uiso 1 1 calc R U . . .
C23 C 0.7281(3) 0.65210(17) 0.26501(14) 0.0204(6) Uani 1 1 d . . . . .
C1 C 0.4996(2) 0.74650(15) 0.14809(13) 0.0165(5) Uani 1 1 d . . . . .
C21 C 0.1058(3) 0.58048(18) 0.20810(14) 0.0254(6) Uani 1 1 d . . . . .
H21 H 0.033424 0.572841 0.232437 0.030 Uiso 1 1 calc R U . . .
C3 C 0.6103(2) 0.67919(15) 0.23832(13) 0.0172(5) Uani 1 1 d . . . . .
C32 C 0.5733(3) 0.62836(17) 0.73467(15) 0.0232(6) Uani 1 1 d . . . . .
H32 H 0.574116 0.603959 0.779211 0.028 Uiso 1 1 calc R U . . .
C25 C 0.7153(2) 0.61827(16) 0.48698(14) 0.0190(6) Uani 1 1 d . . . . .
H25 H 0.653991 0.650527 0.468467 0.023 Uiso 1 1 calc R U . . .
C2 C 0.6087(3) 0.71736(15) 0.16864(13) 0.0179(5) Uani 1 1 d . . . . .
H2 H 0.677377 0.721449 0.140328 0.021 Uiso 1 1 calc R U . . .
C41 C 1.0548(3) 0.63242(17) 0.58528(15) 0.0228(6) Uani 1 1 d . . . . .
H41 H 1.043575 0.647309 0.538070 0.027 Uiso 1 1 calc R U . . .
C24 C 0.7301(2) 0.60703(16) 0.55770(14) 0.0186(5) Uani 1 1 d . . . . .
C26 C 0.8015(2) 0.57656(16) 0.44218(14) 0.0179(5) Uani 1 1 d . . . . .
C30 C 0.4952(3) 0.72808(17) 0.65510(15) 0.0249(6) Uani 1 1 d . . . . .
H30 H 0.442515 0.770654 0.645979 0.030 Uiso 1 1 calc R U . . .
C12 C 0.4948(3) 0.56452(18) 0.36011(15) 0.0241(6) Uani 1 1 d . . . . .
H12 H 0.539624 0.532367 0.329258 0.029 Uiso 1 1 calc R U . . .
C27 C 0.8884(2) 0.53359(15) 0.47753(13) 0.0171(5) Uani 1 1 d . . . . .
C31 C 0.4962(3) 0.69179(17) 0.72177(15) 0.0237(6) Uani 1 1 d . . . . .
H31 H 0.444903 0.710354 0.757409 0.028 Uiso 1 1 calc R U . . .
C7 C 0.5251(3) 0.82423(17) -0.03943(14) 0.0237(6) Uani 1 1 d . . . . .
H7 H 0.580911 0.824239 -0.076406 0.028 Uiso 1 1 calc R U . . .
C18 C 0.3212(3) 0.60317(17) 0.13652(15) 0.0230(6) Uani 1 1 d . . . . .
H18 H 0.393582 0.610506 0.112168 0.028 Uiso 1 1 calc R U . . .
C8 C 0.4131(3) 0.86110(17) -0.04848(15) 0.0248(6) Uani 1 1 d . . . . .
H8 H 0.393259 0.885149 -0.091631 0.030 Uiso 1 1 calc R U . . .
C40 C 0.9741(2) 0.57904(16) 0.61772(14) 0.0181(5) Uani 1 1 d . . . . .
C20 C 0.1375(3) 0.52878(17) 0.15383(15) 0.0245(6) Uani 1 1 d . . . . .
H20 H 0.086790 0.486187 0.141453 0.029 Uiso 1 1 calc R U . . .
C42 C 1.1522(3) 0.66339(17) 0.62349(15) 0.0263(6) Uani 1 1 d . . . . .
H42 H 1.206596 0.698585 0.601916 0.032 Uiso 1 1 calc R U . . .
C35 C 1.0669(3) 0.52602(17) 0.39753(14) 0.0224(6) Uani 1 1 d . . . . .
H35 H 1.049915 0.578081 0.381725 0.027 Uiso 1 1 calc R U . . .
C22 C 0.1813(2) 0.64370(18) 0.22642(14) 0.0226(6) Uani 1 1 d . . . . .
H22 H 0.158881 0.678940 0.262634 0.027 Uiso 1 1 calc R U . . .
C45 C 0.9906(3) 0.55810(17) 0.68808(14) 0.0232(6) Uani 1 1 d . . . . .
H45 H 0.936932 0.522694 0.709989 0.028 Uiso 1 1 calc R U . . .
C29 C 0.5718(3) 0.70131(17) 0.60262(15) 0.0221(6) Uani 1 1 d . . . . .
H29 H 0.571430 0.726863 0.558583 0.026 Uiso 1 1 calc R U . . .
C6 C 0.5534(3) 0.78758(16) 0.02441(14) 0.0195(6) Uani 1 1 d . . . . .
H6 H 0.628304 0.762705 0.029824 0.023 Uiso 1 1 calc R U . . .
C43 C 1.1673(3) 0.64132(18) 0.69388(16) 0.0266(6) Uani 1 1 d . . . . .
H43 H 1.232488 0.661658 0.719508 0.032 Uiso 1 1 calc R U . . .
C9 C 0.3320(3) 0.86172(17) 0.00685(15) 0.0264(6) Uani 1 1 d . . . . .
H9 H 0.257408 0.886887 0.001043 0.032 Uiso 1 1 calc R U . . .
C44 C 1.0873(3) 0.58979(19) 0.72633(16) 0.0280(6) Uani 1 1 d . . . . .
H44 H 1.097657 0.576051 0.773881 0.034 Uiso 1 1 calc R U . . .
C16 C 0.3924(3) 0.68920(19) 0.38614(15) 0.0264(6) Uani 1 1 d . . . . .
H16 H 0.367342 0.740666 0.372693 0.032 Uiso 1 1 calc R U . . .
C36 C 1.1658(3) 0.48519(18) 0.37056(15) 0.0257(6) Uani 1 1 d . . . . .
H36 H 1.214703 0.509923 0.336703 0.031 Uiso 1 1 calc R U . . .
C13 C 0.4590(3) 0.5342(2) 0.42501(17) 0.0347(8) Uani 1 1 d . . . . .
H13 H 0.479912 0.481728 0.437865 0.042 Uiso 1 1 calc R U . . .
C37 C 1.1926(3) 0.40801(18) 0.39349(16) 0.0245(6) Uani 1 1 d . . . . .
H37 H 1.258725 0.380475 0.374862 0.029 Uiso 1 1 calc R U . . .
C14 C 0.3924(3) 0.5812(3) 0.47080(16) 0.0421(9) Uani 1 1 d . . . . .
H14 H 0.370355 0.560819 0.515017 0.051 Uiso 1 1 calc R U . . .
C19 C 0.2450(3) 0.54044(18) 0.11786(16) 0.0273(6) Uani 1 1 d . . . . .
H19 H 0.266130 0.505904 0.080885 0.033 Uiso 1 1 calc R U . . .
C10 C 0.3597(3) 0.82542(16) 0.07112(15) 0.0229(6) Uani 1 1 d . . . . .
H10 H 0.303683 0.826387 0.107994 0.028 Uiso 1 1 calc R U . . .
C15 C 0.3579(3) 0.6583(2) 0.45176(16) 0.0359(8) Uani 1 1 d . . . . .
H15 H 0.311871 0.689526 0.482713 0.043 Uiso 1 1 calc R U . . .

loop_
_atom_site_aniso_label
_atom_site_aniso_U_11
_atom_site_aniso_U_22
_atom_site_aniso_U_33
_atom_site_aniso_U_23
_atom_site_aniso_U_13
_atom_site_aniso_U_12
P2 0.0160(3) 0.0186(3) 0.0148(3) 0.0008(3) -0.0027(3) 0.0008(3)
P1 0.0164(3) 0.0194(3) 0.0154(3) 0.0010(3) 0.0002(3) 0.0018(3)
O2 0.0188(9) 0.0221(9) 0.0143(9) 0.0023(7) -0.0015(7) 0.0026(8)
O1 0.0201(11) 0.0538(14) 0.0211(10) 0.0088(10) 0.0018(8) 0.0077(10)
O3 0.0408(13) 0.0286(11) 0.0216(10) -0.0057(9) -0.0085(9) 0.0132(9)
C34 0.0171(13) 0.0191(12) 0.0152(11) -0.0016(10) -0.0044(10) -0.0004(10)
C33 0.0198(13) 0.0216(13) 0.0228(13) 0.0005(11) -0.0041(11) 0.0016(11)
C4 0.0179(13) 0.0175(11) 0.0161(12) -0.0011(10) -0.0020(11) -0.0002(10)
C17 0.0165(13) 0.0191(13) 0.0172(12) 0.0033(10) -0.0032(10) 0.0013(10)
C11 0.0167(13) 0.0257(14) 0.0153(12) 0.0007(11) -0.0034(10) -0.0058(11)
C5 0.0199(13) 0.0142(12) 0.0183(13) 0.0001(10) -0.0027(10) -0.0020(10)
C28 0.0150(12) 0.0200(12) 0.0194(12) -0.0010(10) -0.0028(10) -0.0032(11)
C46 0.0146(13) 0.0217(13) 0.0188(13) -0.0001(11) -0.0025(10) 0.0024(10)
C38 0.0230(15) 0.0192(13) 0.0311(15) 0.0046(12) 0.0011(12) 0.0041(11)
C39 0.0180(14) 0.0216(13) 0.0209(13) 0.0044(11) 0.0005(11) -0.0016(11)
C23 0.0199(14) 0.0250(14) 0.0162(13) 0.0023(11) -0.0007(11) 0.0005(11)
C1 0.0168(13) 0.0164(12) 0.0163(12) -0.0008(10) 0.0004(10) -0.0007(10)
C21 0.0165(13) 0.0363(16) 0.0233(14) 0.0108(12) 0.0020(11) -0.0028(13)
C3 0.0185(13) 0.0180(12) 0.0153(12) -0.0003(10) -0.0023(10) -0.0006(11)
C32 0.0226(15) 0.0274(14) 0.0195(14) -0.0001(11) 0.0011(11) -0.0020(11)
C25 0.0166(14) 0.0197(13) 0.0207(13) -0.0009(11) -0.0028(11) 0.0003(10)
C2 0.0174(13) 0.0203(13) 0.0159(12) 0.0009(10) 0.0008(10) -0.0008(11)
C41 0.0254(15) 0.0221(13) 0.0210(14) -0.0012(11) -0.0013(11) -0.0004(11)
C24 0.0155(13) 0.0182(12) 0.0220(14) 0.0003(11) -0.0052(11) -0.0010(10)
C26 0.0180(13) 0.0183(12) 0.0173(12) -0.0012(10) -0.0029(10) -0.0010(10)
C30 0.0194(14) 0.0244(13) 0.0307(15) -0.0008(12) -0.0014(12) 0.0052(12)
C12 0.0214(15) 0.0278(14) 0.0230(13) 0.0030(12) -0.0061(12) -0.0039(12)
C27 0.0179(13) 0.0179(12) 0.0154(11) -0.0002(10) -0.0031(10) -0.0010(11)
C31 0.0178(14) 0.0283(14) 0.0251(14) -0.0059(12) 0.0032(12) -0.0008(11)
C7 0.0269(15) 0.0260(14) 0.0182(13) 0.0042(11) 0.0014(11) -0.0034(12)
C18 0.0159(14) 0.0256(14) 0.0276(14) -0.0011(12) 0.0019(11) 0.0008(11)
C8 0.0324(17) 0.0220(14) 0.0199(13) 0.0085(11) -0.0090(12) -0.0037(12)
C40 0.0157(13) 0.0185(12) 0.0200(13) -0.0033(11) -0.0023(11) 0.0014(10)
C20 0.0210(14) 0.0232(13) 0.0294(14) 0.0052(12) -0.0047(11) -0.0032(12)
C42 0.0255(15) 0.0230(14) 0.0303(15) -0.0064(12) 0.0066(12) -0.0068(12)
C35 0.0231(14) 0.0224(14) 0.0218(13) 0.0051(12) -0.0008(11) 0.0015(12)
C22 0.0198(14) 0.0298(14) 0.0182(13) 0.0031(12) 0.0020(11) 0.0028(11)
C45 0.0210(14) 0.0284(15) 0.0203(13) 0.0025(11) -0.0021(11) -0.0017(12)
C29 0.0217(15) 0.0224(13) 0.0221(14) 0.0010(11) -0.0015(11) 0.0007(11)
C6 0.0181(14) 0.0196(13) 0.0208(13) 0.0003(11) -0.0033(11) -0.0009(10)
C43 0.0232(15) 0.0276(14) 0.0292(15) -0.0102(12) -0.0062(12) -0.0021(13)
C9 0.0231(15) 0.0240(14) 0.0322(16) 0.0069(12) -0.0068(12) 0.0015(12)
C44 0.0241(15) 0.0384(17) 0.0216(14) -0.0022(13) -0.0071(12) 0.0001(13)
C16 0.0206(14) 0.0372(16) 0.0213(13) -0.0019(12) 0.0013(12) -0.0018(13)
C36 0.0238(15) 0.0309(15) 0.0224(13) 0.0073(12) 0.0041(12) 0.0027(12)
C13 0.0294(16) 0.0416(18) 0.0330(17) 0.0184(16) -0.0119(14) -0.0141(14)
C37 0.0191(14) 0.0281(15) 0.0265(14) -0.0017(12) 0.0026(12) 0.0060(11)
C14 0.0306(18) 0.079(3) 0.0170(14) 0.0157(16) -0.0002(14) -0.0217(19)
C19 0.0245(15) 0.0260(14) 0.0314(16) -0.0064(13) 0.0014(12) 0.0011(12)
C10 0.0187(14) 0.0251(13) 0.0250(14) 0.0070(12) 0.0020(12) 0.0013(11)
C15 0.0261(17) 0.060(2) 0.0213(14) -0.0031(15) 0.0058(12) -0.0088(16)

loop_
_atom_type_symbol
_atom_type_description
_atom_type_scat_dispersion_real
_atom_type_scat_dispersion_imag
_atom_type_scat_source
C C 0.0033 0.0016 'International Tables Vol C Tables 4.2.6.8 and 6.1.1.4'
H H 0.0000 0.0000 'International Tables Vol C Tables 4.2.6.8 and 6.1.1.4'
O O 0.0106 0.0060 'International Tables Vol C Tables 4.2.6.8 and 6.1.1.4'
P P 0.1023 0.0942 'International Tables Vol C Tables 4.2.6.8 and 6.1.1.4'

loop_
_exptl_crystal_face_index_h
_exptl_crystal_face_index_k
_exptl_crystal_face_index_l
_exptl_crystal_face_perp_dist
0 -4 1 0.0620
1 8 -2 0.0370
-5 2 2 0.0760
7 -2 -3 0.0980
1 -2 -6 0.0900
-1 3 9 0.1100
4 -1 7 0.0970
-3 1 -4 0.0960

loop_
_geom_angle_atom_site_label_1
_geom_angle_atom_site_label_2
_geom_angle_atom_site_label_3
_geom_angle
_geom_angle_site_symmetry_1
_geom_angle_site_symmetry_3
_geom_angle_publ_flag
C24 P2 C40 108.96(12) . . ?
C27 P2 C24 92.30(12) . . ?
C27 P2 C40 106.49(12) . . ?
C4 P1 C17 100.89(12) . . ?
C1 P1 C4 91.45(12) . . ?
C1 P1 C17 104.66(12) . . ?
C46 O2 C23 117.5(2) . . ?
C39 C34 C27 120.9(2) . . ?
C39 C34 C35 118.3(3) . . ?
C35 C34 C27 120.8(2) . . ?
C28 C33 H33 119.5 . . ?
C32 C33 H33 119.5 . . ?
C32 C33 C28 121.0(3) . . ?
C11 C4 P1 119.7(2) . . ?
C3 C4 P1 109.12(19) . . ?
C3 C4 C11 131.1(2) . . ?
C18 C17 P1 121.4(2) . . ?
C18 C17 C22 119.0(3) . . ?
C22 C17 P1 119.5(2) . . ?
C12 C11 C4 122.2(2) . . ?
C16 C11 C4 119.1(3) . . ?
C16 C11 C12 118.7(3) . . ?
C6 C5 C1 121.4(2) . . ?
C6 C5 C10 118.0(2) . . ?
C10 C5 C1 120.6(2) . . ?
C33 C28 C24 121.7(2) . . ?
C33 C28 C29 117.4(2) . . ?
C29 C28 C24 120.9(2) . . ?
O2 C46 C26 110.2(2) . . ?
O3 C46 O2 122.5(2) . . ?
O3 C46 C26 127.1(3) . . ?
C39 C38 H38 119.9 . . ?
C37 C38 H38 119.9 . . ?
C37 C38 C39 120.3(3) . . ?
C34 C39 H39 119.6 . . ?
C38 C39 C34 120.8(3) . . ?
C38 C39 H39 119.6 . . ?
O2 C23 C3 113.5(2) . . ?
O1 C23 O2 120.8(2) . . ?
O1 C23 C3 125.5(2) . . ?
C5 C1 P1 123.6(2) . . ?
C2 C1 P1 109.46(18) . . ?
C2 C1 C5 126.8(2) . . ?
C20 C21 H21 120.0 . . ?
C20 C21 C22 120.0(3) . . ?
C22 C21 H21 120.0 . . ?
C4 C3 C23 128.6(2) . . ?
C4 C3 C2 114.4(2) . . ?
C2 C3 C23 116.8(2) . . ?
C33 C32 H32 119.8 . . ?
C31 C32 C33 120.4(3) . . ?
C31 C32 H32 119.8 . . ?
C24 C25 H25 122.3 . . ?
C24 C25 C26 115.3(2) . . ?
C26 C25 H25 122.3 . . ?
C1 C2 C3 115.0(2) . . ?
C1 C2 H2 122.5 . . ?
C3 C2 H2 122.5 . . ?
C40 C41 H41 119.9 . . ?
C42 C41 H41 119.9 . . ?
C42 C41 C40 120.1(3) . . ?
C28 C24 P2 124.2(2) . . ?
C25 C24 P2 108.0(2) . . ?
C25 C24 C28 126.7(3) . . ?
C25 C26 C46 122.0(2) . . ?
C27 C26 C46 122.2(2) . . ?
C27 C26 C25 115.3(2) . . ?
C31 C30 H30 119.9 . . ?
C29 C30 H30 119.9 . . ?
C29 C30 C31 120.3(3) . . ?
C11 C12 H12 119.9 . . ?
C13 C12 C11 120.3(3) . . ?
C13 C12 H12 119.9 . . ?
C34 C27 P2 123.47(18) . . ?
C26 C27 P2 107.9(2) . . ?
C26 C27 C34 128.5(2) . . ?
C32 C31 C30 119.6(3) . . ?
C32 C31 H31 120.2 . . ?
C30 C31 H31 120.2 . . ?
C8 C7 H7 120.0 . . ?
C6 C7 H7 120.0 . . ?
C6 C7 C8 120.1(3) . . ?
C17 C18 H18 119.8 . . ?
C17 C18 C19 120.3(3) . . ?
C19 C18 H18 119.8 . . ?
C7 C8 H8 120.3 . . ?
C9 C8 C7 119.4(2) . . ?
C9 C8 H8 120.3 . . ?
C41 C40 P2 122.8(2) . . ?
C45 C40 P2 117.6(2) . . ?
C45 C40 C41 119.6(3) . . ?
C21 C20 H20 120.1 . . ?
C21 C20 C19 119.7(3) . . ?
C19 C20 H20 120.1 . . ?
C41 C42 H42 120.3 . . ?
C43 C42 C41 119.4(3) . . ?
C43 C42 H42 120.3 . . ?
C34 C35 H35 119.6 . . ?
C36 C35 C34 120.7(3) . . ?
C36 C35 H35 119.6 . . ?
C17 C22 H22 119.7 . . ?
C21 C22 C17 120.5(3) . . ?
C21 C22 H22 119.7 . . ?
C40 C45 H45 119.9 . . ?
C40 C45 C44 120.2(3) . . ?
C44 C45 H45 119.9 . . ?
C28 C29 H29 119.4 . . ?
C30 C29 C28 121.3(3) . . ?
C30 C29 H29 119.4 . . ?
C5 C6 H6 119.4 . . ?
C7 C6 C5 121.1(3) . . ?
C7 C6 H6 119.4 . . ?
C42 C43 H43 119.6 . . ?
C44 C43 C42 120.8(3) . . ?
C44 C43 H43 119.6 . . ?
C8 C9 H9 119.5 . . ?
C8 C9 C10 120.9(3) . . ?
C10 C9 H9 119.5 . . ?
C45 C44 H44 120.0 . . ?
C43 C44 C45 120.0(3) . . ?
C43 C44 H44 120.0 . . ?
C11 C16 H16 119.8 . . ?
C15 C16 C11 120.4(3) . . ?
C15 C16 H16 119.8 . . ?
C35 C36 H36 119.8 . . ?
C37 C36 C35 120.5(3) . . ?
C37 C36 H36 119.8 . . ?
C12 C13 H13 119.9 . . ?
C14 C13 C12 120.2(3) . . ?
C14 C13 H13 119.9 . . ?
C38 C37 H37 120.3 . . ?
C36 C37 C38 119.5(3) . . ?
C36 C37 H37 120.3 . . ?
C13 C14 H14 119.7 . . ?
C13 C14 C15 120.6(3) . . ?
C15 C14 H14 119.7 . . ?
C18 C19 H19 119.8 . . ?
C20 C19 C18 120.3(3) . . ?
C20 C19 H19 119.8 . . ?
C5 C10 H10 119.8 . . ?
C9 C10 C5 120.5(3) . . ?
C9 C10 H10 119.8 . . ?
C16 C15 H15 120.1 . . ?
C14 C15 C16 119.7(3) . . ?
C14 C15 H15 120.1 . . ?

loop_
_geom_bond_atom_site_label_1
_geom_bond_atom_site_label_2
_geom_bond_distance
_geom_bond_site_symmetry_2
_geom_bond_publ_flag
P2 C24 1.818(3) . ?
P2 C27 1.801(3) . ?
P2 C40 1.820(3) . ?
P1 C4 1.813(3) . ?
P1 C17 1.832(3) . ?
P1 C1 1.807(3) . ?
O2 C46 1.386(3) . ?
O2 C23 1.399(3) . ?
O1 C23 1.188(3) . ?
O3 C46 1.184(3) . ?
C34 C39 1.391(4) . ?
C34 C27 1.464(4) . ?
C34 C35 1.393(4) . ?
C33 H33 0.9300 . ?
C33 C28 1.400(4) . ?
C33 C32 1.387(4) . ?
C4 C11 1.465(4) . ?
C4 C3 1.367(4) . ?
C17 C18 1.381(4) . ?
C17 C22 1.390(4) . ?
C11 C12 1.402(4) . ?
C11 C16 1.391(4) . ?
C5 C1 1.464(3) . ?
C5 C6 1.397(4) . ?
C5 C10 1.401(4) . ?
C28 C24 1.460(4) . ?
C28 C29 1.403(4) . ?
C46 C26 1.480(4) . ?
C38 H38 0.9300 . ?
C38 C39 1.384(4) . ?
C38 C37 1.381(4) . ?
C39 H39 0.9300 . ?
C23 C3 1.467(4) . ?
C1 C2 1.355(4) . ?
C21 H21 0.9300 . ?
C21 C20 1.377(4) . ?
C21 C22 1.382(4) . ?
C3 C2 1.455(3) . ?
C32 H32 0.9300 . ?
C32 C31 1.373(4) . ?
C25 H25 0.9300 . ?
C25 C24 1.353(4) . ?
C25 C26 1.447(4) . ?
C2 H2 0.9300 . ?
C41 H41 0.9300 . ?
C41 C40 1.396(4) . ?
C41 C42 1.392(4) . ?
C26 C27 1.368(4) . ?
C30 H30 0.9300 . ?
C30 C31 1.390(4) . ?
C30 C29 1.374(4) . ?
C12 H12 0.9300 . ?
C12 C13 1.378(4) . ?
C31 H31 0.9300 . ?
C7 H7 0.9300 . ?
C7 C8 1.391(4) . ?
C7 C6 1.381(4) . ?
C18 H18 0.9300 . ?
C18 C19 1.382(4) . ?
C8 H8 0.9300 . ?
C8 C9 1.374(4) . ?
C40 C45 1.380(4) . ?
C20 H20 0.9300 . ?
C20 C19 1.380(4) . ?
C42 H42 0.9300 . ?
C42 C43 1.384(4) . ?
C35 H35 0.9300 . ?
C35 C36 1.382(4) . ?
C22 H22 0.9300 . ?
C45 H45 0.9300 . ?
C45 C44 1.391(4) . ?
C29 H29 0.9300 . ?
C6 H6 0.9300 . ?
C43 H43 0.9300 . ?
C43 C44 1.372(4) . ?
C9 H9 0.9300 . ?
C9 C10 1.384(4) . ?
C44 H44 0.9300 . ?
C16 H16 0.9300 . ?
C16 C15 1.389(4) . ?
C36 H36 0.9300 . ?
C36 C37 1.379(4) . ?
C13 H13 0.9300 . ?
C13 C14 1.374(5) . ?
C37 H37 0.9300 . ?
C14 H14 0.9300 . ?
C14 C15 1.378(5) . ?
C19 H19 0.9300 . ?
C10 H10 0.9300 . ?
C15 H15 0.9300 . ?

loop_
_geom_torsion_atom_site_label_1
_geom_torsion_atom_site_label_2
_geom_torsion_atom_site_label_3
_geom_torsion_atom_site_label_4
_geom_torsion
_geom_torsion_site_symmetry_1
_geom_torsion_site_symmetry_2
_geom_torsion_site_symmetry_3
_geom_torsion_site_symmetry_4
_geom_torsion_publ_flag
P2 C40 C45 C44 177.9(2) . . . . ?
P1 C4 C11 C12 135.7(2) . . . . ?
P1 C4 C11 C16 -42.0(3) . . . . ?
P1 C4 C3 C23 169.7(2) . . . . ?
P1 C4 C3 C2 -5.4(3) . . . . ?
P1 C17 C18 C19 177.0(2) . . . . ?
P1 C17 C22 C21 -176.4(2) . . . . ?
P1 C1 C2 C3 5.3(3) . . . . ?
O2 C46 C26 C25 33.0(3) . . . . ?
O2 C46 C26 C27 -155.8(2) . . . . ?
O2 C23 C3 C4 -14.7(4) . . . . ?
O2 C23 C3 C2 160.4(2) . . . . ?
O1 C23 C3 C4 170.7(3) . . . . ?
O1 C23 C3 C2 -14.3(4) . . . . ?
O3 C46 C26 C25 -142.2(3) . . . . ?
O3 C46 C26 C27 29.0(5) . . . . ?
C34 C35 C36 C37 -0.2(4) . . . . ?
C33 C28 C24 P2 -8.5(4) . . . . ?
C33 C28 C24 C25 158.5(3) . . . . ?
C33 C28 C29 C30 -1.1(4) . . . . ?
C33 C32 C31 C30 0.0(4) . . . . ?
C4 P1 C17 C18 -77.5(2) . . . . ?
C4 P1 C17 C22 100.2(2) . . . . ?
C4 P1 C1 C5 177.9(2) . . . . ?
C4 P1 C1 C2 -6.9(2) . . . . ?
C4 C11 C12 C13 179.5(3) . . . . ?
C4 C11 C16 C15 -178.7(3) . . . . ?
C4 C3 C2 C1 0.1(3) . . . . ?
C17 P1 C4 C11 -69.9(2) . . . . ?
C17 P1 C4 C3 112.20(19) . . . . ?
C17 P1 C1 C5 76.2(2) . . . . ?
C17 P1 C1 C2 -108.59(19) . . . . ?
C17 C18 C19 C20 -0.3(4) . . . . ?
C11 C4 C3 C23 -7.8(5) . . . . ?
C11 C4 C3 C2 177.0(3) . . . . ?
C11 C12 C13 C14 0.2(4) . . . . ?
C11 C16 C15 C14 -1.7(5) . . . . ?
C5 C1 C2 C3 -179.7(2) . . . . ?
C28 C33 C32 C31 0.1(4) . . . . ?
C46 O2 C23 O1 -49.6(4) . . . . ?
C46 O2 C23 C3 135.5(2) . . . . ?
C46 C26 C27 P2 -162.9(2) . . . . ?
C46 C26 C27 C34 12.9(4) . . . . ?
C39 C34 C27 P2 40.5(3) . . . . ?
C39 C34 C27 C26 -134.8(3) . . . . ?
C39 C34 C35 C36 0.9(4) . . . . ?
C39 C38 C37 C36 0.8(4) . . . . ?
C23 O2 C46 O3 -15.3(4) . . . . ?
C23 O2 C46 C26 169.3(2) . . . . ?
C23 C3 C2 C1 -175.6(2) . . . . ?
C1 P1 C4 C11 -175.1(2) . . . . ?
C1 P1 C4 C3 7.0(2) . . . . ?
C1 P1 C17 C18 17.0(2) . . . . ?
C1 P1 C17 C22 -165.4(2) . . . . ?
C1 C5 C6 C7 178.2(2) . . . . ?
C1 C5 C10 C9 -178.0(2) . . . . ?
C21 C20 C19 C18 0.6(4) . . . . ?
C3 C4 C11 C12 -47.0(4) . . . . ?
C3 C4 C11 C16 135.4(3) . . . . ?
C32 C33 C28 C24 -179.5(3) . . . . ?
C32 C33 C28 C29 0.4(4) . . . . ?
C25 C26 C27 P2 8.8(3) . . . . ?
C25 C26 C27 C34 -175.3(2) . . . . ?
C41 C40 C45 C44 -0.2(4) . . . . ?
C41 C42 C43 C44 -0.3(4) . . . . ?
C24 P2 C27 C34 173.8(2) . . . . ?
C24 P2 C27 C26 -10.1(2) . . . . ?
C24 P2 C40 C41 -75.3(2) . . . . ?
C24 P2 C40 C45 106.7(2) . . . . ?
C24 C28 C29 C30 178.7(3) . . . . ?
C24 C25 C26 C46 169.8(2) . . . . ?
C24 C25 C26 C27 -2.0(4) . . . . ?
C26 C25 C24 P2 -5.9(3) . . . . ?
C26 C25 C24 C28 -174.5(2) . . . . ?
C12 C11 C16 C15 3.6(4) . . . . ?
C12 C13 C14 C15 1.7(5) . . . . ?
C27 P2 C24 C28 178.1(2) . . . . ?
C27 P2 C24 C25 9.1(2) . . . . ?
C27 P2 C40 C41 23.1(3) . . . . ?
C27 P2 C40 C45 -154.9(2) . . . . ?
C27 C34 C39 C38 -179.0(2) . . . . ?
C27 C34 C35 C36 179.1(2) . . . . ?
C31 C30 C29 C28 1.3(4) . . . . ?
C7 C8 C9 C10 -0.7(4) . . . . ?
C18 C17 C22 C21 1.3(4) . . . . ?
C8 C7 C6 C5 -0.5(4) . . . . ?
C8 C9 C10 C5 0.0(4) . . . . ?
C40 P2 C24 C28 -73.6(2) . . . . ?
C40 P2 C24 C25 117.4(2) . . . . ?
C40 P2 C27 C34 63.2(2) . . . . ?
C40 P2 C27 C26 -120.6(2) . . . . ?
C40 C41 C42 C43 -0.6(4) . . . . ?
C40 C45 C44 C43 -0.7(4) . . . . ?
C20 C21 C22 C17 -1.0(4) . . . . ?
C42 C41 C40 P2 -177.1(2) . . . . ?
C42 C41 C40 C45 0.9(4) . . . . ?
C42 C43 C44 C45 1.0(5) . . . . ?
C35 C34 C39 C38 -0.8(4) . . . . ?
C35 C34 C27 P2 -137.7(2) . . . . ?
C35 C34 C27 C26 47.1(4) . . . . ?
C35 C36 C37 C38 -0.7(4) . . . . ?
C22 C17 C18 C19 -0.7(4) . . . . ?
C22 C21 C20 C19 0.0(4) . . . . ?
C29 C28 C24 P2 171.7(2) . . . . ?
C29 C28 C24 C25 -21.4(4) . . . . ?
C29 C30 C31 C32 -0.7(4) . . . . ?
C6 C5 C1 P1 -174.0(2) . . . . ?
C6 C5 C1 C2 11.7(4) . . . . ?
C6 C5 C10 C9 0.4(4) . . . . ?
C6 C7 C8 C9 0.9(4) . . . . ?
C16 C11 C12 C13 -2.8(4) . . . . ?
C13 C14 C15 C16 -0.9(5) . . . . ?
C37 C38 C39 C34 0.0(4) . . . . ?
C10 C5 C1 P1 4.3(3) . . . . ?
C10 C5 C1 C2 -170.0(3) . . . . ?
C10 C5 C6 C7 -0.2(4) . . . . ?
